data_7101839
loop_
_publ_author_name
'Hawxwell, Samuel M'
'Espallargas, Guillermo M\'inguez'
'Bradshaw, Darren'
'Rosseinsky, Matthew J'
'Prior, Timothy J'
'Florence, Alastair J'
'van de Streek, Jacco'
'Brammer, Lee'

_publ_section_title
;
 Ligand flexibility and framework rearrangement in a new family of
 porous metal-organic frameworks.
;
_journal_issue 15
_journal_name_full 'Chemical communications (Cambridge, England)'
_journal_page_first 1532
_journal_page_last 1534
_journal_paper_doi 10.1039/b618796j
_journal_year 2007
_chemical_formula_moiety 'C20 H22 O14 Zn2, H2 O, H2 O'
_chemical_formula_sum 'C20 H26 O16 Zn2'
_chemical_formula_weight 326.57
_chemical_name_systematic
;

?

;
_space_group_IT_number 2
_symmetry_cell_setting triclinic
_symmetry_space_group_name_Hall '-P 1'
_symmetry_space_group_name_H-M 'P -1'
_atom_sites_solution_hydrogens geom
_atom_sites_solution_primary direct
_atom_sites_solution_secondary difmap
_audit_creation_method SHELXL-97
_cell_angle_alpha 68.56(3)
_cell_angle_beta 79.47(3)
_cell_angle_gamma 86.62(3)
_cell_formula_units_Z 1
_cell_length_a 7.6916(15)
_cell_length_b 8.5113(17)
_cell_length_c 9.827(2)
_cell_measurement_reflns_used 1727
_cell_measurement_temperature 100(2)
_cell_measurement_theta_max 64.361
_cell_measurement_theta_min 7.623
_cell_volume 588.7(2)
_computing_cell_refinement 'Bruker SMART'
_computing_data_collection 'Bruker SMART'
_computing_data_reduction 'Bruker SAINT'
_computing_molecular_graphics 'Bruker SHELXTL'
_computing_publication_material 'Bruker SHELXTL'
_computing_structure_refinement 'SHELXL-97 (Sheldrick, 1997)'
_computing_structure_solution 'SHELXS-97 (Sheldrick, 1990)'
_diffrn_ambient_temperature 100(2)
_diffrn_measured_fraction_theta_full 0.906
_diffrn_measured_fraction_theta_max 0.906
_diffrn_measurement_device_type 'Bruker SMART CCD area detector'
_diffrn_measurement_method 'fine slice \w'
_diffrn_radiation_monochromator silicon(111)
_diffrn_radiation_source 'SRS station 16.2smx'
_diffrn_radiation_type synchrotron
_diffrn_radiation_wavelength 0.84600
_diffrn_reflns_av_R_equivalents 0.0357
_diffrn_reflns_av_sigmaI/netI 0.0673
_diffrn_reflns_limit_h_max 9
_diffrn_reflns_limit_h_min -9
_diffrn_reflns_limit_k_max 10
_diffrn_reflns_limit_k_min -9
_diffrn_reflns_limit_l_max 12
_diffrn_reflns_limit_l_min 0
_diffrn_reflns_number 4270
_diffrn_reflns_theta_full 32.87
_diffrn_reflns_theta_max 32.87
_diffrn_reflns_theta_min 3.81
_exptl_absorpt_coefficient_mu 2.121
_exptl_absorpt_correction_T_max 0.8833
_exptl_absorpt_correction_T_min 0.8833
_exptl_absorpt_correction_type multi-scan
_exptl_absorpt_process_details sadabs
_exptl_crystal_colour colourless
_exptl_crystal_density_diffrn 1.842
_exptl_crystal_density_method 'not measured'
_exptl_crystal_description block
_exptl_crystal_F_000 334
_exptl_crystal_size_max 0.06
_exptl_crystal_size_mid 0.06
_exptl_crystal_size_min 0.06
_refine_diff_density_max 1.081
_refine_diff_density_min -1.163
_refine_diff_density_rms 0.140
_refine_ls_extinction_method none
_refine_ls_goodness_of_fit_ref 1.059
_refine_ls_hydrogen_treatment constr
_refine_ls_matrix_type full
_refine_ls_number_parameters 172
_refine_ls_number_reflns 2358
_refine_ls_number_restraints 0
_refine_ls_restrained_S_all 1.059
_refine_ls_R_factor_all 0.0497
_refine_ls_R_factor_gt 0.0460
_refine_ls_shift/su_max 0.001
_refine_ls_shift/su_mean 0.000
_refine_ls_structure_factor_coef Fsqd
_refine_ls_weighting_details 'calc w=1/[\s^2^(Fo^2^)+(0.0632P)^2^+1.1991P] where P=(Fo^2^+2Fc^2^)/3'
_refine_ls_weighting_scheme calc
_refine_ls_wR_factor_gt 0.1241
_refine_ls_wR_factor_ref 0.1268
_reflns_number_gt 2152
_reflns_number_total 2358
_reflns_threshold_expression >2sigma(I)
_cod_data_source_file b618796j.txt
_cod_data_source_block dl102m
_cod_depositor_comments
;
The following automatic conversions were performed:
'_symmetry_cell_setting' value 'Triclinic' changed to 'triclinic'
according to '/home/saulius/struct/CIF-dictionaries/cif_core.dic'
dictionary named 'cif_core.dic' version 2.4.1 from 2010-06-29.

Automatic conversion script
Id: cif_fix_enum 1527 2010-12-29 10:47:43Z saulius 
;
_cod_original_sg_symbol_H-M P-1
_cod_database_code 7101839

loop_
_symmetry_equiv_pos_as_xyz
'x, y, z'
'-x, -y, -z'

loop_
_atom_site_label
_atom_site_type_symbol
_atom_site_fract_x
_atom_site_fract_y
_atom_site_fract_z
_atom_site_U_iso_or_equiv
_atom_site_adp_type
_atom_site_occupancy
_atom_site_symmetry_multiplicity
_atom_site_calc_flag
_atom_site_refinement_flags
Zn1 Zn 0.47070(5) 0.34872(5) 1.38422(4) 0.00737(17) Uani 1 1 d .
O1 O 0.2979(4) 0.1145(3) 1.3653(3) 0.0144(6) Uani 1 1 d .
O2 O 0.4360(4) 0.3392(3) 1.1914(3) 0.0111(6) Uani 1 1 d .
O3 O 0.1651(3) -0.2399(3) 1.0868(3) 0.0081(5) Uani 1 1 d .
O4 O 0.3785(4) 0.2384(3) 0.5984(3) 0.0117(6) Uani 1 1 d .
O5 O 0.3559(3) 0.4659(3) 0.6614(3) 0.0091(5) Uani 1 1 d .
C1 C 0.3535(5) 0.2003(5) 1.2305(4) 0.0088(7) Uani 1 1 d .
C2 C 0.3552(5) 0.3090(5) 0.6922(4) 0.0077(7) Uani 1 1 d .
C3 C 0.3188(5) 0.1420(4) 1.1118(4) 0.0061(7) Uani 1 1 d .
C4 C 0.3524(4) 0.2511(4) 0.9626(4) 0.0057(7) Uani 1 1 d .
H4 H 0.3966 0.3621 0.9365 0.007 Uiso 1 1 calc R
C5 C 0.3198(5) 0.1938(4) 0.8533(4) 0.0063(7) Uani 1 1 d .
C6 C 0.2595(5) 0.0294(4) 0.8900(4) 0.0063(7) Uani 1 1 d .
H6 H 0.2417 -0.0098 0.8146 0.008 Uiso 1 1 calc R
C7 C 0.2259(5) -0.0769(4) 1.0392(4) 0.0061(7) Uani 1 1 d .
C8 C 0.2536(5) -0.0191(4) 1.1495(4) 0.0075(7) Uani 1 1 d .
H8 H 0.2276 -0.0909 1.2509 0.009 Uiso 1 1 calc R
C9 C 0.1183(5) -0.2973(4) 0.9766(4) 0.0080(7) Uani 1 1 d .
H9A H 0.2255 -0.3040 0.9059 0.010 Uiso 1 1 calc R
H9B H 0.0354 -0.2171 0.9203 0.010 Uiso 1 1 calc R
C10 C 0.0321(5) -0.4698(4) 1.0557(4) 0.0062(7) Uani 1 1 d .
H10A H -0.0692 -0.4641 1.1320 0.007 Uiso 1 1 calc R
H10B H 0.1183 -0.5512 1.1063 0.007 Uiso 1 1 calc R
O1W O 0.2438(4) 0.5313(3) 1.3582(3) 0.0124(6) Uani 1 1 d .
H1WA H 0.2285 0.6096 1.4092 0.015 Uiso 1 1 d R
H1WB H 0.1863 0.5990 1.2774 0.015 Uiso 1 1 d R
O2W O 0.6854(4) 0.1824(3) 1.3997(3) 0.0129(6) Uani 1 1 d .
H2WA H 0.8097 0.2079 1.3764 0.016 Uiso 1 1 d R
H2WB H 0.6883 0.0849 1.4881 0.016 Uiso 1 1 d R
O3W O 0.9794(4) 0.2764(4) 1.4749(3) 0.0213(7) Uani 1 1 d .
H3WA H 1.0470 0.3787 1.4432 0.026 Uiso 1 1 d R
H3WB H 1.0548 0.1825 1.4747 0.026 Uiso 1 1 d R

loop_
_atom_site_aniso_label
_atom_site_aniso_U_11
_atom_site_aniso_U_22
_atom_site_aniso_U_33
_atom_site_aniso_U_23
_atom_site_aniso_U_13
_atom_site_aniso_U_12
Zn1 0.0139(3) 0.0060(3) 0.0011(2) 0.00056(17) -0.00091(16) -0.00486(17)
O1 0.0272(16) 0.0120(14) 0.0034(12) -0.0010(11) -0.0052(11) 0.0015(12)
O2 0.0203(14) 0.0068(13) 0.0097(13) -0.0041(11) -0.0079(11) -0.0033(11)
O3 0.0176(14) 0.0038(12) 0.0022(11) 0.0010(10) -0.0031(10) -0.0047(10)
O4 0.0242(15) 0.0087(13) 0.0008(12) -0.0010(10) 0.0009(10) -0.0036(11)
O5 0.0128(13) 0.0053(12) 0.0076(12) -0.0005(10) -0.0003(10) -0.0036(10)
C1 0.0112(18) 0.0116(18) 0.0073(17) -0.0060(15) -0.0064(14) 0.0034(14)
C2 0.0100(17) 0.0070(17) 0.0050(17) -0.0001(14) -0.0023(13) -0.0016(14)
C3 0.0089(17) 0.0057(17) 0.0060(17) -0.0041(14) -0.0029(13) 0.0020(13)
C4 0.0066(16) 0.0048(16) 0.0040(16) 0.0006(13) -0.0015(13) -0.0010(13)
C5 0.0067(16) 0.0066(17) 0.0042(16) -0.0013(14) 0.0004(13) 0.0013(13)
C6 0.0087(17) 0.0047(17) 0.0061(17) -0.0023(14) -0.0016(13) -0.0015(14)
C7 0.0066(16) 0.0031(16) 0.0089(17) -0.0019(14) -0.0025(13) -0.0011(13)
C8 0.0121(17) 0.0059(17) 0.0031(16) -0.0001(14) -0.0021(13) 0.0023(14)
C9 0.0138(18) 0.0061(17) 0.0033(16) -0.0007(14) -0.0004(13) -0.0035(14)
C10 0.0094(17) 0.0026(16) 0.0057(16) -0.0001(14) -0.0017(13) -0.0007(13)
O1W 0.0184(14) 0.0104(13) 0.0084(13) -0.0029(11) -0.0042(11) 0.0027(11)
O2W 0.0151(14) 0.0098(13) 0.0107(13) 0.0000(11) -0.0021(11) -0.0003(11)
O3W 0.0172(15) 0.0226(16) 0.0213(16) -0.0053(13) -0.0003(12) -0.0060(13)

loop_
_atom_type_symbol
_atom_type_description
_atom_type_scat_dispersion_real
_atom_type_scat_dispersion_imag
_atom_type_scat_source
C C 0.0033 0.0016 'International Tables Vol C Tables 4.2.6.8 and 6.1.1.4'
H H 0.0000 0.0000 'International Tables Vol C Tables 4.2.6.8 and 6.1.1.4'
O O 0.0106 0.0060 'International Tables Vol C Tables 4.2.6.8 and 6.1.1.4'
Zn Zn 0.2839 1.4301 'International Tables Vol C Tables 4.2.6.8 and 6.1.1.4'

loop_
_geom_angle_atom_site_label_1
_geom_angle_atom_site_label_2
_geom_angle_atom_site_label_3
_geom_angle
_geom_angle_site_symmetry_1
_geom_angle_site_symmetry_3
O4 Zn1 O2 139.08(11) 1_556 .
O4 Zn1 O5 113.50(11) 1_556 2_667
O2 Zn1 O5 107.35(11) . 2_667
O4 Zn1 O2W 91.10(12) 1_556 .
O2 Zn1 O2W 92.77(11) . .
O5 Zn1 O2W 87.75(11) 2_667 .
O4 Zn1 O1W 91.08(11) 1_556 .
O2 Zn1 O1W 85.45(11) . .
O5 Zn1 O1W 91.56(10) 2_667 .
O2W Zn1 O1W 177.81(10) . .
O4 Zn1 C1 111.24(12) 1_556 .
O2 Zn1 C1 28.55(11) . .
O5 Zn1 C1 135.05(12) 2_667 .
O2W Zn1 C1 87.34(11) . .
O1W Zn1 C1 91.69(11) . .
C1 O2 Zn1 102.9(2) . .
C7 O3 C9 117.3(3) . .
C2 O4 Zn1 125.6(2) . 1_554
C2 O5 Zn1 138.8(2) . 2_667
O1 C1 O2 121.7(3) . .
O1 C1 C3 120.2(3) . .
O2 C1 C3 118.1(3) . .
O1 C1 Zn1 73.5(2) . .
O2 C1 Zn1 48.52(17) . .
C3 C1 Zn1 165.9(3) . .
O4 C2 O5 125.0(3) . .
O4 C2 C5 116.3(3) . .
O5 C2 C5 118.8(3) . .
C8 C3 C4 120.4(3) . .
C8 C3 C1 119.7(3) . .
C4 C3 C1 119.9(3) . .
C5 C4 C3 118.9(3) . .
C5 C4 H4 120.5 . .
C3 C4 H4 120.5 . .
C6 C5 C4 121.0(3) . .
C6 C5 C2 119.1(3) . .
C4 C5 C2 119.8(3) . .
C5 C6 C7 119.1(3) . .
C5 C6 H6 120.4 . .
C7 C6 H6 120.4 . .
O3 C7 C8 116.2(3) . .
O3 C7 C6 123.6(3) . .
C8 C7 C6 120.2(3) . .
C3 C8 C7 120.3(3) . .
C3 C8 H8 119.9 . .
C7 C8 H8 119.9 . .
O3 C9 C10 108.2(3) . .
O3 C9 H9A 110.0 . .
C10 C9 H9A 110.0 . .
O3 C9 H9B 110.0 . .
C10 C9 H9B 110.0 . .
H9A C9 H9B 108.4 . .
C9 C10 C10 110.1(4) . 2_547
C9 C10 H10A 109.6 . .
C10 C10 H10A 109.6 2_547 .
C9 C10 H10B 109.6 . .
C10 C10 H10B 109.6 2_547 .
H10A C10 H10B 108.2 . .
Zn1 O1W H1WA 120.6 . .
Zn1 O1W H1WB 135.4 . .
H1WA O1W H1WB 95.9 . .
Zn1 O2W H2WA 128.9 . .
Zn1 O2W H2WB 120.6 . .
H2WA O2W H2WB 97.2 . .
H3WA O3W H3WB 111.0 . .

loop_
_geom_bond_atom_site_label_1
_geom_bond_atom_site_label_2
_geom_bond_distance
_geom_bond_site_symmetry_2
Zn1 O4 1.976(3) 1_556
Zn1 O2 1.992(3) .
Zn1 O5 1.995(3) 2_667
Zn1 O2W 2.101(3) .
Zn1 O1W 2.254(3) .
Zn1 C1 2.592(4) .
O1 C1 1.262(5) .
O2 C1 1.271(5) .
O3 C7 1.373(4) .
O3 C9 1.447(4) .
O4 C2 1.255(5) .
O4 Zn1 1.976(3) 1_554
O5 C2 1.257(4) .
O5 Zn1 1.995(3) 2_667
C1 C3 1.494(5) .
C2 C5 1.511(5) .
C3 C8 1.383(5) .
C3 C4 1.404(5) .
C4 C5 1.397(5) .
C4 H4 0.9500 .
C5 C6 1.396(5) .
C6 C7 1.398(5) .
C6 H6 0.9500 .
C7 C8 1.395(5) .
C8 H8 0.9500 .
C9 C10 1.514(5) .
C9 H9A 0.9900 .
C9 H9B 0.9900 .
C10 C10 1.532(7) 2_547
C10 H10A 0.9900 .
C10 H10B 0.9900 .
O1W H1WA 0.9600 .
O1W H1WB 0.9600 .
O2W H2WA 0.9600 .
O2W H2WB 0.9600 .
O3W H3WA 0.9600 .
O3W H3WB 0.9600 .

loop_
_geom_hbond_atom_site_label_D
_geom_hbond_atom_site_label_H
_geom_hbond_atom_site_label_A
_geom_hbond_distance_DH
_geom_hbond_distance_HA
_geom_hbond_distance_DA
_geom_hbond_angle_DHA
_geom_hbond_site_symmetry_A
O1W H1WA O3W 0.96 2.18 2.986(4) 140.7 2_668
O1W H1WB O3 0.96 1.90 2.815(4) 157.7 1_565
O2W H2WA O3W 0.96 1.99 2.749(4) 134.9 .
O2W H2WB O1 0.96 1.79 2.746(4) 171.3 2_658
O3W H3WA O1W 0.96 1.91 2.830(4) 159.4 1_655
O3W H3WB O1 0.96 2.14 2.964(4) 143.0 1_655
